data_1534639
loop_
_publ_author_name
'Araki, T.'

_publ_section_title
;
 The crystal structure of linarite, Pb Cu S O4 (O H)2
;
_journal_name_full
;
Memoirs of the College of Science, University of Kyoto, Series B
;
_journal_page_first 69
_journal_page_last 79
_journal_volume 25
_journal_year 1958
_chemical_formula_sum 'Cu H2 O6 Pb S'
_chemical_name_systematic 'Pb Cu (S O4) (O H)2'
_space_group_IT_number 11
_symmetry_space_group_name_Hall '-P 2yb'
_symmetry_space_group_name_H-M 'P 1 21/m 1'
_cell_angle_alpha 90
_cell_angle_beta 102.67
_cell_angle_gamma 90
_cell_formula_units_Z 2
_cell_length_a 9.67
_cell_length_b 5.64
_cell_length_c 4.68
_cell_volume 249.026
_citation_journal_id_ASTM MCKBAV
_cod_data_source_file Araki_MCKBAV_1958_553.cif
_cod_data_source_block H2Cu1O6Pb1S1
_cod_original_cell_volume 249.0263
_cod_original_formula_sum 'H2 Cu1 O6 Pb1 S1'
_cod_database_code 1534639

loop_
_symmetry_equiv_pos_as_xyz
x,y,z
-x,y+1/2,-z
-x,-y,-z
x,-y-1/2,z

loop_
_atom_site_label
_atom_site_type_symbol
_atom_site_fract_x
_atom_site_fract_y
_atom_site_fract_z
_atom_site_occupancy
_atom_site_U_iso_or_equiv
O4 O-2 0.352 0.25 0.699 1 0.0
O3 O-2 0.846 0.06 0.248 1 0.0
O5 O-2 0.455 0.25 0.248 1 0.0
O2 O-2 0.654 0.25 0.834 1 0.0
S1 S+6 0.83 0.25 0.998 1 0.0
Pb1 Pb+2 0.157 0.25 0.168 1 0.0
Cu1 Cu+2 0.5 0 0.5 1 0.0
O1 O-2 0.944 0.25 0.774 1 0.0
